data_7042200
loop_
_publ_author_name
'Yang, Lu'
'Zhao, Liang'
'Zhou, Zhen'
'He, Cheng'
'Sun, Hui'
'Duan, Chunying'

_publ_section_title
;
 A thiourea-functionalized metal-organic macrocycle for the catalysis of
 Michael additions and prominent size-selective effect.
;
_journal_issue 12
_journal_name_full 'Dalton transactions (Cambridge, England : 2003)'
_journal_page_first 4086
_journal_page_last 4092
_journal_paper_doi 10.1039/c6dt04299f
_journal_volume 46
_journal_year 2017
_chemical_formula_sum 'C50 H52.5 B4 F16 N21 Ni2 O0.75 S4'
_chemical_formula_weight 1552.53
_chemical_name_systematic
;
 ?
;
_space_group_crystal_system orthorhombic
_space_group_IT_number 43
_space_group_name_Hall 'F 2 -2d'
_space_group_name_H-M_alt 'F d d 2'
_symmetry_space_group_name_Hall 'F 2 -2d'
_symmetry_space_group_name_H-M 'F d d 2'
_atom_sites_solution_hydrogens mixed
_audit_creation_method SHELXL-2014
_audit_update_record
;
2017-02-13 deposited with the CCDC.
2017-02-15 downloaded from the CCDC.
;
_cell_angle_alpha 90
_cell_angle_beta 90
_cell_angle_gamma 90
_cell_formula_units_Z 32
_cell_length_a 48.447(9)
_cell_length_b 51.450(12)
_cell_length_c 22.862(5)
_cell_measurement_reflns_used 4873
_cell_measurement_temperature 200(2)
_cell_measurement_theta_max 18.9275
_cell_measurement_theta_min 2.198
_cell_volume 56986(2)
_computing_cell_refinement 'Bruker SMART'
_computing_data_collection 'Bruker SMART'
_computing_data_reduction 'Bruker SAINT'
_computing_molecular_graphics 'Bruker SHELXTL'
_computing_publication_material 'Bruker SHELXTL'
_computing_structure_refinement 'SHELXL-2014 (Sheldrick, 2014)'
_computing_structure_solution 'SHELXL-2014 (Sheldrick, 2014)'
_diffrn_ambient_temperature 200(2)
_diffrn_measured_fraction_theta_full 0.971
_diffrn_measured_fraction_theta_max 0.999
_diffrn_measurement_device_type 'CCD area detector'
_diffrn_measurement_method 'phi and omega scans'
_diffrn_radiation_type MoK\a
_diffrn_radiation_wavelength 0.71073
_diffrn_reflns_av_R_equivalents 0.1509
_diffrn_reflns_av_unetI/netI 0.1618
_diffrn_reflns_Laue_measured_fraction_full 0.971
_diffrn_reflns_Laue_measured_fraction_max 0.999
_diffrn_reflns_limit_h_max 57
_diffrn_reflns_limit_h_min -57
_diffrn_reflns_limit_k_max 61
_diffrn_reflns_limit_k_min -60
_diffrn_reflns_limit_l_max 27
_diffrn_reflns_limit_l_min -19
_diffrn_reflns_number 73701
_diffrn_reflns_point_group_measured_fraction_full 0.847
_diffrn_reflns_point_group_measured_fraction_max 0.872
_diffrn_reflns_theta_full 25.242
_diffrn_reflns_theta_max 24.999
_diffrn_reflns_theta_min 1.543
_exptl_absorpt_coefficient_mu 0.739
_exptl_absorpt_correction_T_max 0.8665
_exptl_absorpt_correction_T_min 0.8313
_exptl_absorpt_process_details SADABS
_exptl_crystal_colour Brown
_exptl_crystal_density_diffrn 1.448
_exptl_crystal_density_method 'not measured'
_exptl_crystal_description Block
_exptl_crystal_F_000 25264
_exptl_crystal_size_max 0.260
_exptl_crystal_size_mid 0.220
_exptl_crystal_size_min 0.200
_refine_diff_density_max 0.860
_refine_diff_density_min -0.466
_refine_diff_density_rms 0.100
_refine_ls_abs_structure_details
;
 Flack x determined using 2655 quotients [(I+)-(I-)]/[(I+)+(I-)]
 (Parsons, Flack and Wagner, Acta Cryst. B69 (2013) 249-259).
;
_refine_ls_abs_structure_Flack 0.027(13)
_refine_ls_extinction_method none
_refine_ls_goodness_of_fit_ref 0.954
_refine_ls_hydrogen_treatment constr
_refine_ls_matrix_type full
_refine_ls_number_parameters 1769
_refine_ls_number_reflns 21849
_refine_ls_number_restraints 1706
_refine_ls_restrained_S_all 0.953
_refine_ls_R_factor_all 0.1994
_refine_ls_R_factor_gt 0.0952
_refine_ls_shift/su_max 0.002
_refine_ls_shift/su_mean 0.000
_refine_ls_structure_factor_coef Fsqd
_refine_ls_weighting_details 'w=1/[\s^2^(Fo^2^)+(0.1364P)^2^] where P=(Fo^2^+2Fc^2^)/3'
_refine_ls_weighting_scheme calc
_refine_ls_wR_factor_gt 0.2152
_refine_ls_wR_factor_ref 0.2550
_reflns_Friedel_coverage 0.698
_reflns_Friedel_fraction_full 0.715
_reflns_Friedel_fraction_max 0.737
_reflns_number_gt 10248
_reflns_number_total 21849
_reflns_threshold_expression 'I > 2\s(I)'
_cod_data_source_file c6dt04299f2.cif
_cod_data_source_block Ni_PDT
_cod_depositor_comments 'Adding full bibliography for 7042200--7042201.cif.'
_cod_original_cell_volume 56986(20)
_cod_original_formula_sum 'C50 H52.50 B4 F16 N21 Ni2 O0.75 S4'
_cod_database_code 7042200
_shelx_space_group_comment
;
The symmetry employed for this shelxl refinement is uniquely defined
by the following loop, which should always be used as a source of
symmetry information in preference to the above space-group names.
They are only intended as comments.
;
_shelx_estimated_absorpt_t_min 0.831
_shelx_estimated_absorpt_t_max 0.866
_shelxl_version_number 2014-3

loop_
_space_group_symop_operation_xyz
'x, y, z'
'-x, -y, z'
'x+1/4, -y+1/4, z+1/4'
'-x+1/4, y+1/4, z+1/4'
'x, y+1/2, z+1/2'
'-x, -y+1/2, z+1/2'
'x+1/4, -y+3/4, z+3/4'
'-x+1/4, y+3/4, z+3/4'
'x+1/2, y, z+1/2'
'-x+1/2, -y, z+1/2'
'x+3/4, -y+1/4, z+3/4'
'-x+3/4, y+1/4, z+3/4'
'x+1/2, y+1/2, z'
'-x+1/2, -y+1/2, z'
'x+3/4, -y+3/4, z+1/4'
'-x+3/4, y+3/4, z+1/4'

loop_
_atom_site_label
_atom_site_type_symbol
_atom_site_fract_x
_atom_site_fract_y
_atom_site_fract_z
_atom_site_U_iso_or_equiv
_atom_site_adp_type
_atom_site_occupancy
_atom_site_site_symmetry_order
_atom_site_calc_flag
_atom_site_refinement_flags_posn
_atom_site_refinement_flags_adp
_atom_site_refinement_flags_occupancy
_atom_site_disorder_assembly
_atom_site_disorder_group
Ni1 Ni 0.08777(4) -0.07358(4) 0.08277(9) 0.0521(5) Uani 1 1 d . U . . .
Ni2 Ni -0.00460(4) -0.10335(5) 0.38792(9) 0.0601(6) Uani 1 1 d . U . . .
Ni3 Ni 0.17387(4) -0.16695(4) 0.64502(9) 0.0520(5) Uani 1 1 d . U . . .
Ni4 Ni 0.12621(4) -0.25442(4) 0.34193(9) 0.0528(5) Uani 1 1 d . U . . .
S1 S 0.10014(9) -0.07923(9) 0.18485(18) 0.0599(11) Uani 1 1 d . U . . .
S2 S 0.03799(8) -0.08048(9) 0.36970(19) 0.0591(11) Uani 1 1 d . U . . .
S3 S 0.03995(9) -0.08176(8) 0.10096(19) 0.0590(11) Uani 1 1 d . U . . .
S4 S -0.00966(9) -0.11400(10) 0.28561(18) 0.0646(12) Uani 1 1 d . U . . .
S5 S 0.16090(8) -0.21106(8) 0.62420(18) 0.0554(10) Uani 1 1 d . U . . .
S6 S 0.11507(8) -0.26036(8) 0.44431(17) 0.0530(10) Uani 1 1 d . U . . .
S7 S 0.16602(10) -0.15198(9) 0.54586(19) 0.0658(12) Uani 1 1 d . U . . .
S8 S 0.15230(10) -0.21551(8) 0.3615(2) 0.0642(12) Uani 1 1 d . U . . .
C1 C 0.0696(3) -0.0664(4) -0.0463(8) 0.067(4) Uani 1 1 d . U . . .
H1 H 0.0718 -0.0843 -0.0504 0.081 Uiso 1 1 d R U . . .
C2 C 0.0594(4) -0.0520(4) -0.0950(9) 0.080(5) Uani 1 1 d . U . . .
H2 H 0.0548 -0.0600 -0.1302 0.096 Uiso 1 1 d R U . . .
C3 C 0.0569(4) -0.0264(5) -0.0871(9) 0.086(5) Uani 1 1 d . U . . .
H3 H 0.0500 -0.0163 -0.1175 0.103 Uiso 1 1 d R U . . .
C4 C 0.0642(4) -0.0146(4) -0.0357(9) 0.082(5) Uani 1 1 d . U . . .
H4 H 0.0625 0.0033 -0.0298 0.099 Uiso 1 1 d R U . . .
C5 C 0.0740(3) -0.0301(4) 0.0089(8) 0.066(4) Uani 1 1 d . U . . .
C6 C 0.0823(3) -0.0193(3) 0.0660(7) 0.062(4) Uani 1 1 d . U . . .
H6 H 0.0821 -0.0016 0.0743 0.074 Uiso 1 1 d R U . . .
C7 C 0.1038(3) -0.0472(3) 0.2001(7) 0.055(3) Uani 1 1 d . U . . .
C8 C 0.1177(4) -0.0516(4) 0.3044(8) 0.067(4) Uani 1 1 d . U . . .
C9 C 0.1394(4) -0.0442(4) 0.3371(9) 0.086(5) Uani 1 1 d . U . . .
H9 H 0.1509 -0.0310 0.3235 0.104 Uiso 1 1 d R U . . .
C10 C 0.1434(4) -0.0547(5) 0.3921(10) 0.095(6) Uani 1 1 d . U . . .
H10 H 0.1578 -0.0490 0.4156 0.114 Uiso 1 1 d R U . . .
C11 C 0.1264(4) -0.0734(4) 0.4109(9) 0.086(5) Uani 1 1 d . U . . .
H11 H 0.1303 -0.0814 0.4464 0.103 Uiso 1 1 d R U . . .
C12 C 0.1035(3) -0.0816(4) 0.3779(7) 0.067(4) Uani 1 1 d . U . . .
C13 C 0.0993(3) -0.0707(3) 0.3238(7) 0.063(4) Uani 1 1 d . U . . .
H13 H 0.0855 -0.0770 0.2994 0.075 Uiso 1 1 d R U . . .
C14 C 0.0587(3) -0.1042(3) 0.3943(6) 0.056(3) Uani 1 1 d . U . . .
C15 C 0.0115(4) -0.1533(4) 0.4295(8) 0.073(4) Uani 1 1 d . U . . .
H15 H 0.0225 -0.1674 0.4400 0.088 Uiso 1 1 d R U . . .
C16 C -0.0187(4) -0.1537(4) 0.4308(8) 0.075(4) Uani 1 1 d . U . . .
C17 C -0.0335(5) -0.1757(5) 0.4524(10) 0.100(6) Uani 1 1 d . U . . .
H17 H -0.0247 -0.1909 0.4642 0.120 Uiso 1 1 d R U . . .
C18 C -0.0616(5) -0.1742(5) 0.4565(10) 0.101(6) Uani 1 1 d . U . . .
H18 H -0.0723 -0.1874 0.4726 0.121 Uiso 1 1 d R U . . .
C19 C -0.0752(5) -0.1516(5) 0.4374(9) 0.092(5) Uani 1 1 d . U . . .
H19 H -0.0943 -0.1501 0.4358 0.111 Uiso 1 1 d R U . . .
C20 C -0.0588(4) -0.1323(4) 0.4177(7) 0.074(4) Uani 1 1 d . U . . .
H20 H -0.0675 -0.1168 0.4075 0.088 Uiso 1 1 d R U . . .
C21 C 0.1493(4) -0.0608(4) 0.0612(7) 0.070(4) Uani 1 1 d . U . . .
H21 H 0.1455 -0.0443 0.0756 0.084 Uiso 1 1 d R U . . .
C22 C 0.1770(4) -0.0675(5) 0.0448(9) 0.094(6) Uani 1 1 d . U . . .
H22 H 0.1916 -0.0558 0.0470 0.112 Uiso 1 1 d R U . . .
C23 C 0.1806(5) -0.0921(5) 0.0249(10) 0.094(6) Uani 1 1 d . U . . .
H23 H 0.1980 -0.0968 0.0112 0.113 Uiso 1 1 d R U . . .
C24 C 0.1600(4) -0.1100(5) 0.0203(9) 0.091(6) Uani 1 1 d . U . . .
H24 H 0.1639 -0.1268 0.0081 0.110 Uiso 1 1 d R U . . .
C25 C 0.1328(4) -0.1031(4) 0.0387(7) 0.067(4) Uani 1 1 d . U . . .
C26 C 0.1088(4) -0.1205(4) 0.0329(8) 0.076(4) Uani 1 1 d . U . . .
H26 H 0.1096 -0.1371 0.0169 0.091 Uiso 1 1 d R U . . .
C27 C 0.0398(4) -0.1125(3) 0.0749(6) 0.057(3) Uani 1 1 d . U . . .
C28 C -0.0091(4) -0.1211(4) 0.0948(7) 0.071(4) Uani 1 1 d . U . . .
C29 C -0.0141(3) -0.1082(4) 0.1474(6) 0.074(4) Uani 1 1 d . U . . .
H29 H 0.0008 -0.1024 0.1694 0.089 Uiso 1 1 d R U . . .
C30 C -0.0400(4) -0.1050(4) 0.1673(8) 0.082(5) Uani 1 1 d . U . . .
C31 C -0.0621(4) -0.1136(5) 0.1337(9) 0.105(6) Uani 1 1 d . U . . .
H31 H -0.0801 -0.1120 0.1472 0.126 Uiso 1 1 d R U . . .
C32 C -0.0577(5) -0.1258(6) 0.0839(11) 0.123(8) Uani 1 1 d . U . . .
H32 H -0.0723 -0.1311 0.0602 0.147 Uiso 1 1 d R U . . .
C33 C -0.0313(5) -0.1310(5) 0.0636(9) 0.106(7) Uani 1 1 d . U . . .
H33 H -0.0279 -0.1413 0.0310 0.128 Uiso 1 1 d R U . . .
C34 C -0.0342(3) -0.0931(4) 0.2691(8) 0.072(4) Uani 1 1 d . U . . .
C35 C -0.0435(4) -0.0628(5) 0.4105(9) 0.099(7) Uani 1 1 d . U . . .
H35 H -0.0581 -0.0514 0.4052 0.119 Uiso 1 1 d R U . . .
C36 C -0.0308(4) -0.0667(4) 0.4657(8) 0.080(5) Uani 1 1 d . U . . .
C37 C -0.0404(5) -0.0554(5) 0.5167(10) 0.124(9) Uani 1 1 d . U . . .
H37 H -0.0553 -0.0441 0.5138 0.149 Uiso 1 1 d R U . . .
C38 C -0.0260(7) -0.0592(7) 0.5704(12) 0.158(13) Uani 1 1 d . U . . .
H38 H -0.0317 -0.0504 0.6038 0.189 Uiso 1 1 d R U . . .
C39 C -0.0054(4) -0.0766(4) 0.5706(9) 0.090(6) Uani 1 1 d . U . . .
H39 H 0.0037 -0.0803 0.6054 0.108 Uiso 1 1 d R U . . .
C40 C 0.0027(4) -0.0893(4) 0.5184(8) 0.071(5) Uani 1 1 d . U . . .
H40 H 0.0177 -0.1006 0.5189 0.085 Uiso 1 1 d R U . . .
C41 C 0.1907(4) -0.1114(3) 0.6723(7) 0.058(4) Uani 1 1 d . U . . .
H41 H 0.2078 -0.1154 0.6564 0.070 Uiso 1 1 d R U . . .
C42 C 0.1866(4) -0.0851(3) 0.6920(8) 0.071(4) Uani 1 1 d . U . . .
H42 H 0.2007 -0.0729 0.6900 0.086 Uiso 1 1 d R U . . .
C43 C 0.1611(4) -0.0790(4) 0.7161(8) 0.075(5) Uani 1 1 d . U . . .
H43 H 0.1580 -0.0623 0.7298 0.090 Uiso 1 1 d R U . . .
C44 C 0.1413(4) -0.0972(3) 0.7181(8) 0.070(4) Uani 1 1 d . U . . .
H44 H 0.1239 -0.0929 0.7318 0.084 Uiso 1 1 d R U . . .
C45 C 0.1472(3) -0.1230(3) 0.6959(7) 0.058(4) Uani 1 1 d . U . . .
C46 C 0.1274(3) -0.1442(3) 0.6979(7) 0.055(4) Uani 1 1 d . U . . .
H46 H 0.1096 -0.1420 0.7123 0.066 Uiso 1 1 d R U . . .
C47 C 0.1291(3) -0.2094(3) 0.6539(7) 0.053(4) Uani 1 1 d . U . . .
C48 C 0.1157(3) -0.2556(3) 0.6366(7) 0.054(4) Uani 1 1 d . U . . .
C49 C 0.1079(3) -0.2747(3) 0.6722(7) 0.062(4) Uani 1 1 d . U . . .
H49 H 0.1001 -0.2708 0.7083 0.074 Uiso 1 1 d R U . . .
C50 C 0.1126(4) -0.3008(3) 0.6552(7) 0.067(4) Uani 1 1 d . U . . .
H50 H 0.1079 -0.3144 0.6799 0.081 Uiso 1 1 d R U . . .
C51 C 0.1242(4) -0.3064(3) 0.6013(7) 0.062(4) Uani 1 1 d . U . . .
H51 H 0.1269 -0.3234 0.5887 0.075 Uiso 1 1 d R U . . .
C52 C 0.1313(3) -0.2856(3) 0.5648(7) 0.052(4) Uani 1 1 d . U . . .
C53 C 0.1279(3) -0.2605(3) 0.5813(6) 0.050(3) Uani 1 1 d . U . . .
H53 H 0.1337 -0.2470 0.5574 0.061 Uiso 1 1 d R U . . .
C54 C 0.1398(3) -0.2827(3) 0.4586(6) 0.045(3) Uani 1 1 d . U . . .
C55 C 0.1702(4) -0.2897(3) 0.3197(7) 0.060(4) Uani 1 1 d . U . . .
H55 H 0.1839 -0.3022 0.3250 0.072 Uiso 1 1 d R U . . .
C56 C 0.1655(3) -0.2771(3) 0.2618(7) 0.053(4) Uani 1 1 d . U . . .
C57 C 0.1823(4) -0.2824(4) 0.2148(8) 0.069(4) Uani 1 1 d . U . . .
H57 H 0.1959 -0.2952 0.2164 0.083 Uiso 1 1 d R U . . .
C58 C 0.1773(4) -0.2683(4) 0.1642(8) 0.082(5) Uani 1 1 d . U . . .
H58 H 0.1880 -0.2717 0.1314 0.099 Uiso 1 1 d R U . . .
C59 C 0.1577(4) -0.2499(3) 0.1619(8) 0.067(4) Uani 1 1 d . U . . .
H59 H 0.1553 -0.2399 0.1284 0.081 Uiso 1 1 d R U . . .
C60 C 0.1409(4) -0.2453(3) 0.2096(7) 0.064(4) Uani 1 1 d . U . . .
H60 H 0.1261 -0.2339 0.2071 0.076 Uiso 1 1 d R U . . .
C61 C 0.1843(4) -0.1872(3) 0.7734(8) 0.070(4) Uani 1 1 d . U . . .
H61 H 0.1659 -0.1834 0.7815 0.084 Uiso 1 1 d R U . . .
C62 C 0.2003(5) -0.1998(4) 0.8153(10) 0.092(6) Uani 1 1 d . U . . .
H62 H 0.1927 -0.2045 0.8511 0.111 Uiso 1 1 d R U . . .
C63 C 0.2289(5) -0.2045(4) 0.8034(10) 0.093(6) Uani 1 1 d . U . . .
H63 H 0.2400 -0.2128 0.8310 0.112 Uiso 1 1 d R U . . .
C64 C 0.2400(4) -0.1971(4) 0.7489(10) 0.090(6) Uani 1 1 d . U . . .
H64 H 0.2584 -0.1998 0.7392 0.108 Uiso 1 1 d R U . . .
C65 C 0.2223(4) -0.1856(3) 0.7089(8) 0.062(4) Uani 1 1 d . U . . .
C66 C 0.2314(4) -0.1776(3) 0.6504(9) 0.069(4) Uani 1 1 d . U . . .
H66 H 0.2495 -0.1798 0.6380 0.083 Uiso 1 1 d R U . . .
C67 C 0.1987(4) -0.1535(3) 0.5247(8) 0.061(4) Uani 1 1 d . U . . .
C68 C 0.1904(5) -0.1421(4) 0.4206(8) 0.078(4) Uani 1 1 d . U . . .
C69 C 0.1952(5) -0.1196(4) 0.3909(10) 0.095(5) Uani 1 1 d . U . . .
H69 H 0.2088 -0.1078 0.4019 0.115 Uiso 1 1 d R U . . .
C70 C 0.1775(6) -0.1165(5) 0.3402(12) 0.119(8) Uani 1 1 d . U . . .
H70 H 0.1807 -0.1015 0.3185 0.142 Uiso 1 1 d R U . . .
C71 C 0.1563(5) -0.1311(4) 0.3242(10) 0.101(6) Uani 1 1 d . U . . .
H71 H 0.1453 -0.1273 0.2920 0.121 Uiso 1 1 d R U . . .
C72 C 0.1533(4) -0.1533(4) 0.3556(8) 0.074(4) Uani 1 1 d . U . . .
C73 C 0.1690(4) -0.1581(4) 0.4042(8) 0.081(5) Uani 1 1 d . U . . .
H73 H 0.1652 -0.1727 0.4270 0.097 Uiso 1 1 d R U . . .
C74 C 0.1270(4) -0.1943(3) 0.3389(8) 0.069(4) Uani 1 1 d . U . . .
C75 C 0.1026(4) -0.2030(3) 0.3217(7) 0.066(4) Uani 1 1 d . U . . .
H75 H 0.0888 -0.1913 0.3113 0.080 Uiso 1 1 d R U . . .
C76 C 0.0707(4) -0.2654(4) 0.2955(8) 0.075(4) Uani 1 1 d . U . . .
C77 C 0.0480(5) -0.2785(5) 0.2752(10) 0.098(6) Uani 1 1 d . U . . .
H77 H 0.0330 -0.2686 0.2627 0.118 Uiso 1 1 d R U . . .
C78 C 0.0472(5) -0.3040(5) 0.2712(10) 0.101(6) Uani 1 1 d . U . . .
H78 H 0.0317 -0.3122 0.2560 0.121 Uiso 1 1 d R U . . .
C79 C 0.0689(4) -0.3174(4) 0.2896(8) 0.082(5) Uani 1 1 d . U . . .
H79 H 0.0685 -0.3355 0.2894 0.099 Uiso 1 1 d R U . . .
C80 C 0.0925(4) -0.3046(4) 0.3115(7) 0.069(4) Uani 1 1 d . U . . .
H80 H 0.1077 -0.3142 0.3240 0.082 Uiso 1 1 d R U . . .
N1 N 0.0759(3) -0.0555(3) 0.0049(6) 0.063(3) Uani 1 1 d . U . . .
N2 N 0.0898(2) -0.0361(2) 0.1044(6) 0.052(3) Uani 1 1 d . U . . .
N3 N 0.0985(3) -0.0287(3) 0.1585(6) 0.062(3) Uani 1 1 d . U . . .
H3A H 0.1006 -0.0126 0.1670 0.074 Uiso 1 1 d R U . . .
N4 N 0.1125(3) -0.0385(3) 0.2520(6) 0.068(4) Uani 1 1 d . U . . .
H4A H 0.1152 -0.0220 0.2536 0.082 Uiso 1 1 d R U . . .
N5 N 0.0866(3) -0.1016(3) 0.3992(6) 0.069(4) Uani 1 1 d . U . . .
H5 H 0.0951 -0.1139 0.4173 0.082 Uiso 1 1 d R U . . .
N6 N 0.0497(3) -0.1275(3) 0.4107(6) 0.067(3) Uani 1 1 d . U . . .
H6A H 0.0607 -0.1398 0.4210 0.080 Uiso 1 1 d R U . . .
N7 N 0.0211(3) -0.1313(3) 0.4124(5) 0.060(3) Uani 1 1 d . U . . .
N8 N -0.0324(3) -0.1318(3) 0.4141(6) 0.068(3) Uani 1 1 d . U . . .
N9 N 0.1287(3) -0.0791(3) 0.0577(5) 0.060(3) Uani 1 1 d . U . . .
N10 N 0.0863(3) -0.1107(3) 0.0544(5) 0.058(3) Uani 1 1 d . U . . .
N11 N 0.0632(3) -0.1243(3) 0.0547(6) 0.069(4) Uani 1 1 d . U . . .
H11A H 0.0626 -0.1399 0.0414 0.083 Uiso 1 1 d R U . . .
N12 N 0.0167(3) -0.1271(3) 0.0742(6) 0.074(4) Uani 1 1 d . U . . .
H12 H 0.0187 -0.1422 0.0587 0.088 Uiso 1 1 d R U . . .
N13 N -0.0462(3) -0.0891(3) 0.2193(6) 0.081(4) Uani 1 1 d . U . . .
H13A H -0.0592 -0.0778 0.2170 0.098 Uiso 1 1 d R U . . .
N14 N -0.0436(3) -0.0755(3) 0.3115(6) 0.079(4) Uani 1 1 d . U . . .
H14 H -0.0559 -0.0640 0.3035 0.094 Uiso 1 1 d R U . . .
N15 N -0.0334(3) -0.0777(3) 0.3670(6) 0.076(4) Uani 1 1 d . U . . .
N16 N -0.0107(3) -0.0848(3) 0.4684(6) 0.067(3) Uani 1 1 d . U . . .
N17 N 0.1722(3) -0.1290(3) 0.6753(6) 0.060(3) Uani 1 1 d . U . . .
N18 N 0.1355(3) -0.1660(2) 0.6778(5) 0.051(3) Uani 1 1 d . U . . .
N19 N 0.1186(3) -0.1876(2) 0.6769(6) 0.057(3) Uani 1 1 d . U . . .
H19A H 0.1021 -0.1869 0.6911 0.068 Uiso 1 1 d R U . . .
N20 N 0.1116(3) -0.2293(2) 0.6569(6) 0.058(3) Uani 1 1 d . U . . .
H20A H 0.0958 -0.2263 0.6728 0.070 Uiso 1 1 d R U . . .
N21 N 0.1451(3) -0.2922(2) 0.5114(6) 0.056(3) Uani 1 1 d . U . . .
H21A H 0.1582 -0.3034 0.5137 0.067 Uiso 1 1 d R U . . .
N22 N 0.1566(2) -0.2916(2) 0.4137(5) 0.050(3) Uani 1 1 d . U . . .
H22A H 0.1690 -0.3029 0.4215 0.060 Uiso 1 1 d R U . . .
N23 N 0.1543(2) -0.2824(2) 0.3604(5) 0.047(3) Uani 1 1 d . U . . .
N24 N 0.1459(3) -0.2588(3) 0.2613(6) 0.058(3) Uani 1 1 d . U . . .
N25 N 0.1954(3) -0.1800(3) 0.7203(6) 0.066(3) Uani 1 1 d . U . . .
N26 N 0.2132(3) -0.1677(2) 0.6167(7) 0.059(3) Uani 1 1 d . U . . .
N27 N 0.2194(3) -0.1614(3) 0.5612(7) 0.069(4) Uani 1 1 d . U . . .
H27 H 0.2362 -0.1625 0.5490 0.083 Uiso 1 1 d R U . . .
N28 N 0.2075(3) -0.1479(3) 0.4701(7) 0.079(4) Uani 1 1 d . U . . .
H28 H 0.2251 -0.1475 0.4644 0.095 Uiso 1 1 d R U . . .
N29 N 0.1305(4) -0.1688(3) 0.3378(7) 0.080(4) Uani 1 1 d . U . . .
H29A H 0.1169 -0.1604 0.3231 0.096 Uiso 1 1 d R U . . .
N30 N 0.0974(3) -0.2285(3) 0.3177(6) 0.067(3) Uani 1 1 d . U . . .
N31 N 0.0753(4) -0.2369(4) 0.2999(9) 0.110(6) Uani 1 1 d . U . . .
H31A H 0.0619 -0.2267 0.2903 0.132 Uiso 1 1 d R U . . .
N32 N 0.0940(3) -0.2791(3) 0.3134(5) 0.061(3) Uani 1 1 d . U . . .
C100 C 0.0523(6) -0.1393(7) 0.2050(13) 0.176(14) Uani 1 1 d . U . . .
H10A H 0.0345 -0.1329 0.2165 0.264 Uiso 1 1 d R U . . .
H10B H 0.0502 -0.1562 0.1878 0.264 Uiso 1 1 d R U . . .
H10C H 0.0603 -0.1277 0.1770 0.264 Uiso 1 1 d R U . . .
C101 C 0.0692(5) -0.1429(5) 0.2546(11) 0.099(7) Uani 1 1 d . U . . .
N100 N 0.0811(5) -0.1441(5) 0.2931(11) 0.147(9) Uani 1 1 d . U . . .
C110 C 0.0223(8) -0.0414(7) 0.2332(15) 0.182(14) Uani 1 1 d . U . . .
H11B H 0.0387 -0.0492 0.2487 0.273 Uiso 1 1 d R U . . .
H11C H 0.0146 -0.0297 0.2615 0.273 Uiso 1 1 d R U . . .
H11D H 0.0090 -0.0547 0.2244 0.273 Uiso 1 1 d R U . . .
C111 C 0.0278(6) -0.0250(7) 0.1849(16) 0.147(11) Uani 1 1 d . U . . .
N110 N 0.0318(5) -0.0154(6) 0.1403(13) 0.180(12) Uani 1 1 d . U . . .
C120 C 0.0989(8) -0.1963(6) 0.5264(13) 0.171(14) Uani 1 1 d . U . . .
H12A H 0.1158 -0.1888 0.5405 0.257 Uiso 1 1 d R U . . .
H12B H 0.0851 -0.1956 0.5565 0.257 Uiso 1 1 d R U . . .
H12C H 0.1022 -0.2142 0.5160 0.257 Uiso 1 1 d R U . . .
N120 N 0.0846(6) -0.1679(6) 0.4390(11) 0.191(15) Uani 1 1 d . U . . .
C121 C 0.0915(4) -0.1818(5) 0.4777(10) 0.100(7) Uani 1 1 d . U . . .
N131 N 0.1249(6) 0.0247(7) 0.0456(13) 0.185(14) Uani 1 1 d . U . . .
C180 C 0.0315(8) -0.1488(12) -0.163(3) 0.35(4) Uani 1 1 d . U . . .
H18A H 0.0487 -0.1579 -0.1589 0.522 Uiso 1 1 d R U . . .
H18B H 0.0335 -0.1350 -0.1909 0.522 Uiso 1 1 d R U . . .
H18C H 0.0175 -0.1606 -0.1761 0.522 Uiso 1 1 d R U . . .
C181 C 0.0224(6) -0.1333(6) -0.108(2) 0.153(12) Uani 1 1 d . U . . .
N180 N 0.0176(6) -0.1184(5) -0.0756(15) 0.160(11) Uani 1 1 d . U . . .
C140 C 0.2139(12) 0.0008(10) 0.143(3) 0.29(3) Uani 1 1 d . U . . .
H14A H 0.2167 0.0188 0.1519 0.431 Uiso 1 1 d R U . . .
H14B H 0.2278 -0.0095 0.1615 0.431 Uiso 1 1 d R U . . .
H14C H 0.2152 -0.0015 0.1009 0.431 Uiso 1 1 d R U . . .
N141 N 0.1638(10) -0.0127(8) 0.186(3) 0.30(3) Uani 1 1 d . U . . .
C160 C 0.2060(11) -0.2329(7) 0.4904(19) 0.25(3) Uani 1 1 d . . . . .
H16D H 0.2032 -0.2144 0.4825 0.373 Uiso 0.5 1 d R U P A 2
H16E H 0.1903 -0.2396 0.5129 0.373 Uiso 0.5 1 d R U P A 2
H16F H 0.2230 -0.2353 0.5129 0.373 Uiso 0.5 1 d R U P A 2
H16A H 0.2187 -0.2310 0.4573 0.373 Uiso 0.5 1 d R U P B 1
H16B H 0.1971 -0.2500 0.4886 0.373 Uiso 0.5 1 d R U P B 1
H16C H 0.1919 -0.2193 0.4886 0.373 Uiso 0.5 1 d R U P B 1
N161 N 0.2319(9) -0.2300(8) 0.587(2) 0.116(13) Uiso 0.5 1 d D . P C 1
B1 B 0.1028(12) -0.1283(13) -0.132(3) 0.176(9) Uani 1 1 d . U . . .
F11 F 0.1230(4) -0.1141(3) -0.1021(9) 0.163(6) Uani 1 1 d . U . . .
F12 F 0.0875(5) -0.1370(5) -0.0948(11) 0.209(8) Uani 1 1 d . U . . .
F13 F 0.1197(4) -0.1453(4) -0.1652(9) 0.185(7) Uani 1 1 d . U . . .
F14 F 0.0912(4) -0.1114(5) -0.1707(12) 0.217(8) Uani 1 1 d . U . . .
B2 B 0.0911(4) -0.1136(4) 0.5609(10) 0.155(8) Uani 1 1 d D U . . .
F21 F 0.0666(3) -0.1061(3) 0.5446(7) 0.154(6) Uani 1 1 d D U . . .
F22 F 0.0925(3) -0.1350(3) 0.5916(7) 0.152(6) Uani 1 1 d D U . . .
F23 F 0.1037(4) -0.0946(3) 0.5892(10) 0.216(8) Uani 1 1 d D U . D 2
F24 F 0.1060(4) -0.1181(5) 0.5111(9) 0.242(9) Uani 1 1 d D U . E 2
B3 B 0.0315(4) -0.0649(4) -0.2594(9) 0.198(9) Uani 1 1 d D U . . .
F31 F 0.0252(3) -0.0811(4) -0.2150(7) 0.191(7) Uani 1 1 d D U . . .
F32 F 0.0401(4) -0.0419(4) -0.2370(8) 0.193(7) Uani 1 1 d D U . . .
N150 N 0.0332(12) -0.1599(12) 0.600(3) 0.15(2) Uiso 0.5 1 d . . P F 2
C150 C 0.0171(9) -0.1296(10) 0.671(2) 0.127(18) Uiso 0.5 1 d . . P F 2
H15A H 0.0325 -0.1184 0.6826 0.190 Uiso 0.5 1 d R U P F 2
H15B H 0.0106 -0.1394 0.7053 0.190 Uiso 0.5 1 d R U P F 2
H15C H 0.0020 -0.1189 0.6560 0.190 Uiso 0.5 1 d R U P F 2
C151 C 0.0252(11) -0.1437(10) 0.636(3) 0.118(16) Uiso 0.5 1 d . . P F 2
F33 F 0.0517(4) -0.0740(4) -0.2946(10) 0.259(10) Uani 1 1 d D U . . .
F34 F 0.0079(4) -0.0620(4) -0.2912(8) 0.235(9) Uani 1 1 d D U . . .
F41 F -0.0027(4) -0.1786(5) 0.2871(17) 0.343(17) Uani 1 1 d D U . . .
F42 F 0.0390(4) -0.1880(4) 0.3142(15) 0.321(16) Uani 1 1 d D U . . .
F43 F 0.0151(4) -0.2172(5) 0.2668(16) 0.331(16) Uani 1 1 d D U . . .
B5 B 0.1272(5) -0.1659(4) 0.1563(11) 0.195(11) Uani 1 1 d D U . . .
F52 F 0.1215(6) -0.1847(4) 0.1886(11) 0.269(12) Uani 1 1 d D U . G 1
F53 F 0.1456(4) -0.1721(5) 0.1202(9) 0.240(10) Uani 1 1 d D U . H 1
F54 F 0.1058(4) -0.1593(5) 0.1313(11) 0.236(11) Uani 1 1 d D U . I 1
F51 F 0.1346(6) -0.1479(5) 0.1880(13) 0.40(3) Uani 1 1 d D U . J 2
B6 B 0.0927(4) 0.0345(4) 0.2366(9) 0.179(9) Uani 1 1 d D U . . .
F63 F 0.1168(4) 0.0198(3) 0.2498(9) 0.201(7) Uani 1 1 d D U . . .
F64 F 0.0814(5) 0.0241(3) 0.1846(8) 0.219(8) Uani 1 1 d D U . K 2
F62 F 0.0999(4) 0.0607(3) 0.2295(8) 0.195(7) Uani 1 1 d D U . L 2
F61 F 0.0744(3) 0.0315(3) 0.2832(7) 0.159(6) Uani 1 1 d D U . M 2
B7 B 0.0000 0.0000 0.362(4) 0.30(3) Uani 1 2 d S TU P N 1
F71 F 0.0055(10) -0.0193(11) 0.401(2) 0.54(5) Uani 1 1 d . U . N 1
F72 F -0.0194(6) -0.0106(6) 0.3370(14) 0.282(14) Uani 1 1 d . U . N 1
B8 B 0.0270(7) -0.1883(5) -0.0033(14) 0.213(14) Uani 0.5 1 d D U P . .
F84 F 0.0196(9) -0.1897(6) -0.0579(16) 0.249(15) Uani 0.5 1 d D U P . .
F82 F 0.0071(7) -0.1783(5) 0.0277(18) 0.209(14) Uani 0.5 1 d D U P . .
F83 F 0.0320(8) -0.2119(5) 0.0142(18) 0.241(16) Uani 0.5 1 d D U P . .
F81 F 0.0486(7) -0.1732(4) 0.0032(15) 0.178(12) Uani 0.5 1 d D U P . .
B9 B -0.0476(5) -0.2929(5) 0.2392(13) 0.282(14) Uani 1 1 d D U . . .
F91 F -0.0650(4) -0.3137(4) 0.2256(13) 0.279(12) Uani 1 1 d D U . . .
F92 F -0.0208(4) -0.2981(5) 0.2222(15) 0.324(14) Uani 1 1 d D U . . .
F93 F -0.0568(4) -0.2705(4) 0.2142(13) 0.267(12) Uani 1 1 d D U . . .
F94 F -0.0471(7) -0.2897(6) 0.3000(12) 0.360(15) Uani 1 1 d D U . . .
N4WB N 0.2131(10) -0.2539(9) 0.386(2) 0.133(15) Uiso 0.5 1 d . . P O 2
O5W O 0.2222(8) -0.0466(11) 0.3609(16) 0.159(17) Uani 0.5 1 d . . P P 1
O6W O 0.0161(19) -0.2674(16) 0.117(4) 0.34(6) Uani 0.5 1 d . . P Q 2
C4WA C 0.2073(11) -0.2476(11) 0.435(3) 0.123(17) Uiso 0.5 1 d . . P O 2
F44 F 0.0039(7) -0.2069(7) 0.3569(15) 0.436(19) Uani 1 1 d D U . . .
C3AA C 0.2206(14) -0.2307(13) 0.545(3) 0.16(2) Uiso 0.5 1 d D . P C 1
C1B C 0.1531(7) 0.0467(6) 0.1242(15) 0.146(10) Uani 1 1 d . U . R 1
H1BA H 0.1728 0.0432 0.1186 0.219 Uiso 1 1 d R U . R 1
H1BB H 0.1472 0.0399 0.1624 0.219 Uiso 1 1 d R U . R 1
H1BC H 0.1498 0.0654 0.1226 0.219 Uiso 1 1 d R U . R 1
C5AA C 0.1367(7) 0.0348(7) 0.0801(18) 0.146(11) Uani 1 1 d . U . . .
C6AA C 0.1839(12) -0.0124(9) 0.164(2) 0.189(17) Uani 1 1 d . U . . .
B4 B 0.0138(5) -0.1977(5) 0.3055(14) 0.327(17) Uani 1 1 d D U . . .
N1A N 0.0684(9) -0.2375(9) 0.161(2) 0.116(13) Uiso 0.5 1 d D . P S -1
C1A C 0.0736(13) -0.2229(11) 0.129(3) 0.14(2) Uiso 0.5 1 d D . P S -1
C1C C 0.073(3) -0.215(3) 0.067(3) 0.34(7) Uiso 0.5 1 d D . P S -1
H1CA H 0.0586 -0.1992 0.0719 0.514 Uiso 0.5 1 d R U P S -1
H1CB H 0.0722 -0.2227 0.0222 0.514 Uiso 0.5 1 d R U P S -1
H1CC H 0.0943 -0.2075 0.0744 0.514 Uiso 0.5 1 d R U P S -1
N1BB N 0.0273(9) -0.2099(8) 0.499(2) 0.144(19) Uiso 0.6 1 d G . P T 2
C1DB C 0.0323(6) -0.2291(7) 0.4717(15) 0.138(18) Uiso 0.6 1 d G . P T 2
C1EB C 0.0332(9) -0.2534(8) 0.442(2) 0.157(19) Uiso 0.6 1 d G . P T 2
H1EA H 0.0513 -0.2556 0.4236 0.236 Uiso 0.6 1 calc R U P T 2
H1EB H 0.0301 -0.2675 0.4703 0.236 Uiso 0.6 1 calc R U P T 2
H1EC H 0.0187 -0.2539 0.4121 0.236 Uiso 0.6 1 calc R U P T 2
N1C N -0.0531(7) -0.2155(9) 0.0551(18) 0.30(3) Uani 1 1 d G U . U -1
C1F C -0.0426(5) -0.2083(5) 0.0977(16) 0.171(14) Uani 1 1 d G U . U -1
C1G C -0.0294(9) -0.1992(9) 0.1511(19) 0.24(2) Uani 1 1 d G U . U -1
H1GA H -0.0398 -0.2075 0.1895 0.363 Uiso 1 1 d G U . U -1
H1GB H -0.0305 -0.1780 0.1538 0.363 Uiso 1 1 d G U . U -1
H1GC H -0.0076 -0.2051 0.1519 0.363 Uiso 1 1 d G U . U -1
O1DA O 0.020(3) -0.165(2) 0.584(6) 0.16(3) Uiso 0.2 1 d . . P V 1
O1EA O 0.033(3) -0.220(3) 0.507(6) 0.16(3) Uiso 0.2 1 d . . P V 1

loop_
_atom_site_aniso_label
_atom_site_aniso_U_11
_atom_site_aniso_U_22
_atom_site_aniso_U_33
_atom_site_aniso_U_23
_atom_site_aniso_U_13
_atom_site_aniso_U_12
Ni1 0.0564(12) 0.0636(12) 0.0363(10) 0.0020(9) 0.0014(9) 0.0078(10)
Ni2 0.0496(12) 0.0922(16) 0.0386(11) 0.0045(11) -0.0025(9) 0.0075(11)
Ni3 0.0620(12) 0.0511(11) 0.0430(11) -0.0012(10) 0.0000(10) 0.0084(10)
Ni4 0.0591(12) 0.0636(13) 0.0359(10) 0.0019(9) 0.0044(9) 0.0114(10)
S1 0.063(3) 0.081(3) 0.036(2) -0.001(2) 0.0000(19) 0.009(2)
S2 0.051(2) 0.081(3) 0.046(2) 0.000(2) -0.0045(18) 0.002(2)
S3 0.063(2) 0.066(3) 0.048(2) 0.002(2) 0.000(2) -0.002(2)
S4 0.058(3) 0.097(3) 0.039(2) 0.006(2) -0.0081(19) -0.005(2)
S5 0.060(2) 0.056(2) 0.051(2) -0.0034(19) 0.0018(19) 0.010(2)
S6 0.058(2) 0.063(3) 0.039(2) 0.0017(19) 0.0022(18) 0.012(2)
S7 0.092(3) 0.065(3) 0.041(2) 0.003(2) 0.006(2) 0.022(2)
S8 0.080(3) 0.052(2) 0.061(3) 0.003(2) 0.005(2) 0.012(2)
C1 0.051(9) 0.097(9) 0.054(7) 0.013(6) 0.001(6) -0.011(7)
C2 0.060(10) 0.113(10) 0.067(9) 0.024(8) -0.009(8) -0.005(9)
C3 0.078(12) 0.111(10) 0.069(9) 0.031(8) -0.010(8) -0.006(10)
C4 0.075(11) 0.097(10) 0.076(8) 0.031(7) -0.004(8) -0.009(8)
C5 0.057(9) 0.081(7) 0.060(7) 0.018(5) 0.001(6) 0.000(7)
C6 0.056(9) 0.067(8) 0.062(7) 0.014(5) 0.001(6) -0.003(7)
C7 0.038(8) 0.079(7) 0.047(6) -0.009(5) 0.007(5) 0.001(6)
C8 0.058(8) 0.093(10) 0.049(7) -0.018(6) -0.002(6) 0.006(7)
C9 0.066(9) 0.125(13) 0.068(9) -0.014(9) -0.014(7) -0.013(9)
C10 0.065(10) 0.145(14) 0.076(10) -0.003(10) -0.021(8) -0.012(9)
C11 0.071(9) 0.127(13) 0.061(10) -0.011(9) -0.020(7) -0.004(8)
C12 0.056(8) 0.103(10) 0.041(7) -0.008(7) -0.007(6) 0.007(7)
C13 0.063(8) 0.089(9) 0.037(7) -0.017(6) -0.002(6) 0.007(7)
C14 0.053(6) 0.091(8) 0.024(7) -0.008(6) -0.008(5) 0.008(5)
C15 0.073(7) 0.089(9) 0.058(11) 0.008(8) 0.004(7) 0.006(6)
C16 0.077(7) 0.102(9) 0.045(10) 0.011(7) 0.003(6) 0.000(6)
C17 0.115(10) 0.111(11) 0.073(14) 0.006(9) 0.016(9) -0.017(8)
C18 0.109(11) 0.122(12) 0.070(13) -0.003(10) 0.013(10) -0.018(9)
C19 0.094(10) 0.131(12) 0.052(11) -0.005(9) 0.002(8) -0.021(9)
C20 0.069(7) 0.118(11) 0.034(9) -0.002(8) -0.004(6) 0.000(7)
C21 0.067(7) 0.100(10) 0.045(9) 0.010(8) 0.006(7) 0.003(7)
C22 0.071(9) 0.139(13) 0.071(13) 0.012(10) 0.020(8) 0.011(8)
C23 0.078(10) 0.136(12) 0.069(13) 0.012(10) 0.009(9) 0.026(8)
C24 0.086(8) 0.111(12) 0.078(13) 0.009(9) 0.018(8) 0.036(7)
C25 0.077(7) 0.082(8) 0.043(9) 0.014(7) 0.004(6) 0.025(6)
C26 0.089(8) 0.084(9) 0.055(10) -0.003(8) 0.014(7) 0.021(6)
C27 0.080(7) 0.069(8) 0.022(7) 0.002(6) 0.002(6) -0.011(5)
C28 0.080(7) 0.093(11) 0.038(7) 0.013(7) -0.011(6) -0.025(7)
C29 0.067(8) 0.111(12) 0.044(7) 0.013(8) -0.014(6) -0.017(8)
C30 0.065(8) 0.135(13) 0.045(7) 0.020(7) -0.014(6) -0.015(8)
C31 0.077(9) 0.181(17) 0.058(9) 0.025(10) -0.020(7) -0.035(9)
C32 0.096(10) 0.21(2) 0.063(10) 0.005(12) -0.030(8) -0.039(11)
C33 0.098(9) 0.163(17) 0.058(10) 0.002(10) -0.022(7) -0.045(9)
C34 0.047(8) 0.124(11) 0.044(6) 0.015(6) -0.002(5) 0.007(8)
C35 0.094(12) 0.150(15) 0.053(7) 0.007(7) 0.003(7) 0.060(12)
C36 0.074(9) 0.113(12) 0.054(7) 0.005(7) 0.012(6) 0.022(9)
C37 0.133(16) 0.18(2) 0.057(8) -0.011(9) 0.016(8) 0.076(16)
C38 0.18(2) 0.22(3) 0.068(10) -0.027(12) -0.007(11) 0.11(2)
C39 0.100(13) 0.121(15) 0.050(8) -0.007(8) 0.005(8) 0.014(11)
C40 0.070(10) 0.095(11) 0.047(7) 0.001(7) -0.002(6) 0.000(9)
C41 0.072(8) 0.061(7) 0.041(9) 0.000(6) -0.011(7) 0.006(6)
C42 0.099(10) 0.059(8) 0.056(10) 0.005(7) -0.009(8) 0.012(7)
C43 0.102(10) 0.062(9) 0.062(11) 0.001(7) -0.014(8) 0.015(7)
C44 0.093(10) 0.064(7) 0.053(10) -0.009(7) -0.007(8) 0.014(6)
C45 0.066(7) 0.060(6) 0.049(9) -0.009(6) -0.011(6) 0.018(5)
C46 0.060(8) 0.058(6) 0.048(9) -0.007(6) -0.008(6) 0.020(5)
C47 0.054(7) 0.054(6) 0.050(9) -0.004(6) 0.001(6) 0.014(5)
C48 0.067(9) 0.057(6) 0.040(7) -0.003(5) 0.003(6) -0.002(6)
C49 0.078(11) 0.071(7) 0.038(7) 0.002(5) 0.002(7) -0.011(7)
C50 0.089(11) 0.069(8) 0.044(7) 0.000(6) -0.008(7) -0.013(7)
C51 0.084(10) 0.058(7) 0.045(7) -0.005(5) -0.007(7) -0.008(7)
C52 0.059(9) 0.055(7) 0.043(6) -0.001(5) -0.004(6) 0.006(6)
C53 0.049(8) 0.060(7) 0.042(7) 0.002(5) 0.002(6) 0.004(6)
C54 0.047(7) 0.046(7) 0.042(5) -0.001(5) -0.005(5) 0.001(6)
C55 0.064(9) 0.069(9) 0.048(6) -0.004(6) 0.008(5) 0.008(7)
C56 0.059(8) 0.055(8) 0.046(6) -0.007(5) 0.005(5) -0.005(6)
C57 0.066(9) 0.086(10) 0.055(7) -0.009(7) 0.009(6) -0.003(8)
C58 0.095(11) 0.101(12) 0.051(8) -0.004(7) 0.017(8) 0.012(9)
C59 0.082(10) 0.073(10) 0.047(8) 0.005(7) 0.007(7) -0.014(8)
C60 0.073(9) 0.072(9) 0.046(7) 0.008(6) 0.002(6) -0.005(8)
C61 0.078(9) 0.077(11) 0.054(7) 0.005(7) -0.015(6) -0.009(8)
C62 0.102(10) 0.101(14) 0.075(10) 0.020(9) -0.031(8) -0.011(9)
C63 0.100(10) 0.089(13) 0.090(11) 0.022(10) -0.028(8) 0.001(10)
C64 0.090(10) 0.095(13) 0.085(10) 0.017(9) -0.035(7) -0.004(9)
C65 0.069(7) 0.051(9) 0.067(7) -0.003(6) -0.018(5) -0.010(6)
C66 0.070(8) 0.068(10) 0.069(8) -0.003(7) -0.002(6) 0.007(7)
C67 0.085(8) 0.042(9) 0.057(7) 0.000(6) 0.016(5) 0.010(7)
C68 0.112(11) 0.072(9) 0.050(7) 0.002(6) 0.026(7) 0.015(8)
C69 0.130(13) 0.081(10) 0.075(10) 0.017(8) 0.027(9) 0.008(9)
C70 0.161(16) 0.107(13) 0.087(12) 0.036(11) 0.006(11) -0.011(11)
C71 0.145(14) 0.076(10) 0.081(12) 0.014(8) 0.018(10) 0.016(9)
C72 0.114(10) 0.069(8) 0.040(8) -0.001(6) 0.028(7) 0.025(7)
C73 0.119(11) 0.068(10) 0.055(8) 0.001(7) 0.018(7) 0.020(8)
C74 0.105(8) 0.059(6) 0.042(9) 0.005(6) 0.011(7) 0.023(6)
C75 0.095(9) 0.064(7) 0.041(9) 0.004(6) 0.002(7) 0.031(6)
C76 0.075(8) 0.107(8) 0.044(9) -0.003(7) 0.005(7) 0.010(6)
C77 0.090(10) 0.126(11) 0.079(14) 0.003(10) -0.022(9) -0.004(9)
C78 0.098(11) 0.126(11) 0.079(14) 0.006(10) -0.015(10) -0.015(9)
C79 0.094(10) 0.101(11) 0.052(10) 0.006(8) 0.004(8) -0.027(8)
C80 0.071(9) 0.084(8) 0.051(10) -0.003(7) 0.011(7) -0.007(7)
N1 0.060(8) 0.076(6) 0.053(6) 0.013(5) -0.011(5) 0.005(6)
N2 0.049(7) 0.060(6) 0.046(5) -0.001(4) 0.000(5) 0.002(5)
N3 0.066(8) 0.067(7) 0.053(6) -0.005(5) -0.002(5) 0.000(6)
N4 0.068(8) 0.085(8) 0.052(6) -0.014(5) -0.004(6) -0.005(7)
N5 0.052(6) 0.110(9) 0.044(8) 0.006(7) -0.013(5) 0.008(6)
N6 0.056(6) 0.094(8) 0.049(8) 0.003(6) 0.004(5) 0.015(5)
N7 0.062(6) 0.089(7) 0.028(6) 0.000(5) 0.000(5) 0.006(5)
N8 0.063(6) 0.101(7) 0.039(7) 0.003(6) -0.004(5) -0.001(5)
N9 0.062(6) 0.083(7) 0.034(6) 0.017(5) 0.001(5) 0.018(5)
N10 0.071(6) 0.067(7) 0.035(6) 0.001(5) -0.001(5) 0.006(5)
N11 0.089(7) 0.070(8) 0.049(8) -0.010(6) 0.009(6) -0.005(5)
N12 0.093(7) 0.082(9) 0.046(8) -0.002(7) -0.005(6) -0.022(6)
N13 0.055(8) 0.138(11) 0.052(6) 0.026(6) -0.015(5) -0.008(7)
N14 0.059(8) 0.128(10) 0.049(6) 0.020(6) -0.012(5) 0.029(8)
N15 0.061(7) 0.119(9) 0.047(6) 0.010(5) 0.000(5) 0.021(7)
N16 0.058(7) 0.099(8) 0.043(6) -0.001(5) 0.003(5) 0.015(6)
N17 0.077(7) 0.060(6) 0.043(7) 0.002(5) -0.002(5) 0.010(5)
N18 0.062(6) 0.052(5) 0.038(6) -0.001(5) -0.002(5) 0.015(4)
N19 0.061(7) 0.054(6) 0.055(8) -0.005(5) 0.010(6) 0.011(5)
N20 0.063(7) 0.063(6) 0.048(8) -0.006(5) 0.009(6) 0.003(5)
N21 0.067(8) 0.054(7) 0.047(5) 0.003(5) 0.000(5) 0.021(6)
N22 0.056(7) 0.053(7) 0.041(5) 0.005(5) -0.001(4) 0.015(6)
N23 0.051(6) 0.050(6) 0.039(5) 0.000(4) -0.001(4) -0.003(5)
N24 0.070(7) 0.064(7) 0.040(5) -0.001(5) 0.006(5) 0.004(5)
N25 0.077(7) 0.061(8) 0.061(6) 0.008(5) -0.012(5) 0.001(6)
N26 0.064(6) 0.046(7) 0.066(6) -0.003(5) 0.000(5) 0.000(5)
N27 0.083(8) 0.059(8) 0.066(7) -0.003(6) 0.018(5) 0.016(7)
N28 0.099(9) 0.080(10) 0.059(6) 0.008(6) 0.025(6) 0.003(7)
N29 0.128(10) 0.058(6) 0.054(8) 0.012(6) 0.009(7) 0.027(6)
N30 0.084(7) 0.079(6) 0.039(7) 0.004(5) -0.002(6) 0.019(5)
N31 0.104(9) 0.114(9) 0.113(15) 0.006(8) -0.032(9) 0.009(7)
N32 0.067(6) 0.084(7) 0.033(6) 0.002(5) 0.002(5) -0.006(5)
C100 0.12(2) 0.30(4) 0.101(16) 0.08(2) -0.028(15) 0.03(2)
C101 0.095(15) 0.120(17) 0.081(13) 0.025(12) -0.002(10) 0.054(13)
N100 0.18(2) 0.137(17) 0.119(15) 0.013(14) -0.067(15) 0.074(16)
C110 0.22(3) 0.22(3) 0.11(2) 0.03(2) 0.01(2) -0.03(3)
C111 0.13(2) 0.19(3) 0.113(19) 0.024(18) 0.020(17) 0.00(2)
N110 0.18(2) 0.22(3) 0.139(19) 0.054(19) 0.063(18) 0.06(2)
C120 0.27(4) 0.14(2) 0.105(17) 0.025(16) -0.06(2) 0.03(2)
N120 0.20(2) 0.27(3) 0.096(15) 0.073(18) 0.055(15) 0.17(2)
C121 0.094(15) 0.132(18) 0.073(12) 0.008(11) -0.010(11) 0.036(14)
N131 0.15(2) 0.29(4) 0.11(2) 0.00(2) 0.036(15) -0.09(2)
C180 0.13(3) 0.50(9) 0.42(5) -0.29(6) 0.00(3) 0.01(4)
C181 0.10(2) 0.13(2) 0.22(3) -0.028(19) -0.047(19) 0.060(18)
N180 0.18(2) 0.107(19) 0.19(3) 0.012(15) -0.012(19) 0.063(17)
C140 0.26(4) 0.30(4) 0.30(5) 0.04(4) -0.05(3) 0.06(3)
N141 0.30(4) 0.17(3) 0.42(7) 0.06(3) 0.05(4) 0.14(3)
C160 0.43(7) 0.17(3) 0.15(4) -0.05(3) -0.10(4) 0.06(4)
B1 0.157(16) 0.229(19) 0.140(17) -0.011(13) -0.027(11) -0.008(12)
F11 0.165(12) 0.156(12) 0.169(14) 0.021(10) -0.055(11) 0.017(9)
F12 0.199(15) 0.252(18) 0.176(17) -0.010(14) 0.010(12) -0.018(13)
F13 0.184(14) 0.235(16) 0.135(13) -0.001(12) -0.006(11) -0.006(12)
F14 0.150(13) 0.282(19) 0.220(18) 0.045(14) -0.061(13) -0.016(12)
B2 0.143(14) 0.155(14) 0.166(17) 0.058(12) -0.056(11) 0.014(11)
F21 0.150(10) 0.172(13) 0.142(13) 0.035(10) -0.050(9) 0.029(9)
F22 0.170(12) 0.151(11) 0.135(12) 0.033(9) -0.070(10) 0.007(9)
F23 0.197(15) 0.169(13) 0.28(2) 0.017(12) -0.101(15) 0.015(11)
F24 0.215(15) 0.32(2) 0.193(15) 0.078(13) -0.028(11) 0.102(15)
B3 0.207(18) 0.276(19) 0.110(16) -0.073(13) 0.024(11) -0.098(13)
F31 0.097(10) 0.333(19) 0.144(13) -0.036(12) 0.019(9) -0.079(11)
F32 0.189(15) 0.248(16) 0.141(14) -0.068(12) -0.013(11) -0.041(12)
F33 0.262(16) 0.235(17) 0.28(2) -0.102(15) 0.145(15) -0.157(13)
F34 0.223(15) 0.37(2) 0.111(13) -0.058(14) 0.016(10) -0.104(14)
F41 0.158(16) 0.27(2) 0.60(5) -0.14(2) -0.08(2) 0.107(15)
F42 0.140(13) 0.24(2) 0.58(5) -0.14(2) -0.087(19) 0.080(13)
F43 0.178(18) 0.26(2) 0.55(5) -0.14(2) -0.10(2) 0.079(15)
B5 0.25(2) 0.14(2) 0.20(2) -0.007(14) 0.013(15) 0.085(16)
F52 0.44(3) 0.142(15) 0.22(2) 0.015(14) 0.026(19) 0.093(17)
F53 0.178(15) 0.36(3) 0.178(18) -0.100(16) -0.038(12) 0.065(15)
F54 0.222(17) 0.28(2) 0.21(2) 0.116(18) 0.081(14) 0.086(15)
F51 0.45(5) 0.40(4) 0.34(4) -0.20(4) 0.25(3) -0.24(4)
B6 0.260(18) 0.127(14) 0.149(15) -0.033(12) 0.045(13) 0.033(12)
F63 0.276(16) 0.131(12) 0.196(17) -0.020(11) 0.040(13) 0.049(11)
F64 0.39(2) 0.112(11) 0.158(13) -0.030(10) 0.003(14) 0.011(13)
F62 0.285(19) 0.136(10) 0.164(16) -0.039(10) 0.060(14) 0.033(11)
F61 0.192(14) 0.145(12) 0.141(12) 0.013(10) 0.016(10) 0.048(10)
B7 0.29(4) 0.52(6) 0.10(4) 0.000 0.000 -0.24(4)
F71 0.36(4) 0.75(8) 0.50(6) 0.29(5) -0.20(5) -0.39(5)
F72 0.24(3) 0.37(3) 0.23(3) -0.07(2) -0.04(2) -0.11(2)
B8 0.29(3) 0.097(18) 0.25(3) -0.053(18) -0.01(2) -0.026(17)
F84 0.38(4) 0.11(2) 0.26(3) -0.047(17) -0.03(3) -0.06(2)
F82 0.28(3) 0.092(18) 0.25(3) -0.056(19) -0.01(2) -0.036(18)
F83 0.34(4) 0.102(15) 0.28(4) -0.046(17) -0.02(3) -0.018(18)
F81 0.27(3) 0.062(14) 0.20(3) -0.064(16) -0.01(2) 0.002(15)
B9 0.167(19) 0.29(2) 0.39(3) 0.08(2) -0.151(19) -0.030(15)
F91 0.139(14) 0.30(2) 0.40(3) 0.08(2) -0.146(17) -0.011(13)
F92 0.169(14) 0.35(3) 0.45(4) 0.02(2) -0.136(17) -0.042(15)
F93 0.148(14) 0.28(2) 0.38(3) 0.089(19) -0.132(17) -0.029(14)
F94 0.32(3) 0.37(3) 0.39(3) 0.06(2) -0.159(19) -0.02(2)
O5W 0.15(3) 0.25(5) 0.08(2) 0.00(3) 0.01(2) 0.09(4)
O6W 0.42(10) 0.31(8) 0.30(9) 0.18(7) -0.26(8) -0.25(8)
F44 0.33(3) 0.38(3) 0.60(4) -0.14(3) -0.05(2) 0.00(2)
C1B 0.14(2) 0.13(2) 0.16(2) 0.022(19) -0.023(19) 0.005(18)
C5AA 0.13(2) 0.19(3) 0.12(2) 0.020(19) 0.013(16) -0.02(2)
C6AA 0.25(4) 0.14(2) 0.18(4) -0.07(2) -0.06(3) 0.08(3)
B4 0.140(19) 0.26(2) 0.58(5) -0.15(2) -0.09(2) 0.081(15)
N1C 0.19(3) 0.49(7) 0.22(4) -0.08(4) 0.00(3) -0.01(4)
C1F 0.12(3) 0.23(4) 0.16(3) 0.01(3) 0.04(2) 0.01(3)
C1G 0.25(5) 0.27(5) 0.20(4) -0.02(4) -0.04(3) 0.02(4)

loop_
_atom_type_symbol
_atom_type_description
_atom_type_scat_dispersion_real
_atom_type_scat_dispersion_imag
_atom_type_scat_source
C C 0.0033 0.0016 'International Tables Vol C Tables 4.2.6.8 and 6.1.1.4'
H H 0.0000 0.0000 'International Tables Vol C Tables 4.2.6.8 and 6.1.1.4'
B B 0.0013 0.0007 'International Tables Vol C Tables 4.2.6.8 and 6.1.1.4'
F F 0.0171 0.0103 'International Tables Vol C Tables 4.2.6.8 and 6.1.1.4'
N N 0.0061 0.0033 'International Tables Vol C Tables 4.2.6.8 and 6.1.1.4'
Ni Ni 0.3393 1.1124 'International Tables Vol C Tables 4.2.6.8 and 6.1.1.4'
O O 0.0106 0.0060 'International Tables Vol C Tables 4.2.6.8 and 6.1.1.4'
S S 0.1246 0.1234 'International Tables Vol C Tables 4.2.6.8 and 6.1.1.4'

loop_
_geom_angle_atom_site_label_1
_geom_angle_atom_site_label_2
_geom_angle_atom_site_label_3
_geom_angle
_geom_angle_site_symmetry_1
_geom_angle_site_symmetry_3
N2 Ni1 N10 175.5(5) . .
N2 Ni1 N9 98.8(6) . .
N10 Ni1 N9 79.4(6) . .
N2 Ni1 N1 78.2(6) . .
N10 Ni1 N1 97.9(5) . .
N9 Ni1 N1 95.0(5) . .
N2 Ni1 S3 100.1(4) . .
N10 Ni1 S3 81.6(4) . .
N9 Ni1 S3 161.0(4) . .
N1 Ni1 S3 87.7(4) . .
N2 Ni1 S1 82.3(4) . .
N10 Ni1 S1 101.8(4) . .
N9 Ni1 S1 90.7(4) . .
N1 Ni1 S1 160.2(4) . .
S3 Ni1 S1 92.93(16) . .
N7 Ni2 N15 174.0(6) . .
N7 Ni2 N8 79.4(6) . .
N15 Ni2 N8 94.7(6) . .
N7 Ni2 N16 99.8(5) . .
N15 Ni2 N16 79.0(6) . .
N8 Ni2 N16 88.6(6) . .
N7 Ni2 S2 82.2(4) . .
N15 Ni2 S2 103.7(5) . .
N8 Ni2 S2 161.5(4) . .
N16 Ni2 S2 92.9(4) . .
N7 Ni2 S4 100.0(4) . .
N15 Ni2 S4 81.1(5) . .
N8 Ni2 S4 93.1(4) . .
N16 Ni2 S4 160.2(4) . .
S2 Ni2 S4 91.74(16) . .
N18 Ni3 N26 176.8(6) . .
N18 Ni3 N17 79.3(5) . .
N26 Ni3 N17 99.4(5) . .
N18 Ni3 N25 99.2(6) . .
N26 Ni3 N25 77.9(6) . .
N17 Ni3 N25 92.6(5) . .
N18 Ni3 S5 81.7(4) . .
N26 Ni3 S5 99.6(4) . .
N17 Ni3 S5 161.0(4) . .
N25 Ni3 S5 89.5(4) . .
N18 Ni3 S7 101.3(4) . .
N26 Ni3 S7 81.6(4) . .
N17 Ni3 S7 90.4(4) . .
N25 Ni3 S7 159.5(4) . .
S5 Ni3 S7 94.23(17) . .
N30 Ni4 N23 175.1(6) . .
N30 Ni4 N24 98.3(5) . .
N23 Ni4 N24 78.5(5) . .
N30 Ni4 N32 78.5(6) . .
N23 Ni4 N32 97.7(5) . .
N24 Ni4 N32 90.0(5) . .
N30 Ni4 S8 82.2(5) . .
N23 Ni4 S8 101.5(4) . .
N24 Ni4 S8 90.8(4) . .
N32 Ni4 S8 160.6(4) . .
N30 Ni4 S6 101.3(4) . .
N23 Ni4 S6 81.9(4) . .
N24 Ni4 S6 160.4(4) . .
N32 Ni4 S6 93.3(4) . .
S8 Ni4 S6 92.43(17) . .
C7 S1 Ni1 96.2(6) . .
C14 S2 Ni2 95.6(6) . .
C27 S3 Ni1 96.3(6) . .
C34 S4 Ni2 98.4(7) . .
C47 S5 Ni3 96.4(6) . .
C54 S6 Ni4 96.6(5) . .
C67 S7 Ni3 96.2(7) . .
C74 S8 Ni4 95.5(7) . .
N1 C1 C2 123.2(19) . .
C3 C2 C1 116(2) . .
C2 C3 C4 122(2) . .
C5 C4 C3 118(2) . .
N1 C5 C4 123.4(19) . .
N1 C5 C6 114.7(15) . .
C4 C5 C6 121.9(18) . .
N2 C6 C5 115.4(16) . .
N4 C7 N3 116.3(15) . .
N4 C7 S1 122.9(14) . .
N3 C7 S1 120.8(12) . .
C9 C8 N4 118.8(18) . .
C9 C8 C13 121.4(18) . .
N4 C8 C13 119.7(15) . .
C8 C9 C10 120(2) . .
C11 C10 C9 119.3(19) . .
C10 C11 C12 122(2) . .
C13 C12 C11 118.4(18) . .
C13 C12 N5 121.9(15) . .
C11 C12 N5 119.6(17) . .
C12 C13 C8 118.7(16) . .
N6 C14 N5 113.1(15) . .
N6 C14 S2 123.7(12) . .
N5 C14 S2 123.2(14) . .
N7 C15 C16 112.2(17) . .
N8 C16 C17 120.5(18) . .
N8 C16 C15 118.2(17) . .
C17 C16 C15 121.3(19) . .
C18 C17 C16 119(2) . .
C19 C18 C17 120(2) . .
C20 C19 C18 116(2) . .
N8 C20 C19 128(2) . .
N9 C21 C22 119.9(19) . .
C23 C22 C21 116(2) . .
C22 C23 C24 124(2) . .
C23 C24 C25 119(2) . .
N9 C25 C24 117.8(19) . .
N9 C25 C26 118.6(16) . .
C24 C25 C26 123.4(19) . .
N10 C26 C25 113.1(17) . .
N12 C27 N11 116.0(15) . .
N12 C27 S3 122.1(14) . .
N11 C27 S3 121.9(13) . .
C33 C28 C29 118.7(18) . .
C33 C28 N12 116.6(18) . .
C29 C28 N12 124.3(15) . .
C30 C29 C28 121.0(16) . .
C29 C30 C31 119(2) . .
C29 C30 N13 122.2(16) . .
C31 C30 N13 117.8(18) . .
C32 C31 C30 120(2) . .
C31 C32 C33 122(2) . .
C28 C33 C32 118(2) . .
N13 C34 N14 111.0(16) . .
N13 C34 S4 128.9(17) . .
N14 C34 S4 120.0(13) . .
N15 C35 C36 114.7(17) . .
N16 C36 C37 119.6(19) . .
N16 C36 C35 117.1(18) . .
C37 C36 C35 122.8(19) . .
C36 C37 C38 120(2) . .
C39 C38 C37 117(2) . .
C38 C39 C40 121(2) . .
N16 C40 C39 120.5(18) . .
N17 C41 C42 123.7(17) . .
C43 C42 C41 117.3(18) . .
C44 C43 C42 119.5(18) . .
C43 C44 C45 119.2(18) . .
N17 C45 C44 120.9(16) . .
N17 C45 C46 115.6(14) . .
C44 C45 C46 123.4(16) . .
N18 C46 C45 116.6(15) . .
N20 C47 N19 112.3(13) . .
N20 C47 S5 124.3(11) . .
N19 C47 S5 123.3(12) . .
C49 C48 C53 121.9(15) . .
C49 C48 N20 117.2(14) . .
C53 C48 N20 120.9(14) . .
C48 C49 C50 119.2(16) . .
C51 C50 C49 120.5(16) . .
C50 C51 C52 118.1(16) . .
C53 C52 C51 122.0(15) . .
C53 C52 N21 121.4(14) . .
C51 C52 N21 116.3(14) . .
C52 C53 C48 118.2(14) . .
N21 C54 N22 116.1(12) . .
N21 C54 S6 124.2(12) . .
N22 C54 S6 119.7(11) . .
N23 C55 C56 115.4(15) . .
N24 C56 C57 123.5(16) . .
N24 C56 C55 115.0(14) . .
C57 C56 C55 121.2(16) . .
C56 C57 C58 116.4(17) . .
C59 C58 C57 121.7(18) . .
C58 C59 C60 120.4(17) . .
N24 C60 C59 119.0(16) . .
C62 C61 N25 120.9(19) . .
C61 C62 C63 119(2) . .
C64 C63 C62 119.3(19) . .
C65 C64 C63 118(2) . .
N25 C65 C64 123.8(19) . .
N25 C65 C66 113.6(15) . .
C64 C65 C66 122.6(18) . .
N26 C66 C65 117.2(17) . .
N28 C67 N27 113.3(16) . .
N28 C67 S7 124.3(15) . .
N27 C67 S7 122.4(13) . .
C69 C68 C73 120(2) . .
C69 C68 N28 118(2) . .
C73 C68 N28 121.7(18) . .
C68 C69 C70 113(2) . .
C71 C70 C69 128(2) . .
C70 C71 C72 115(2) . .
C71 C72 C73 121(2) . .
C71 C72 N29 114(2) . .
C73 C72 N29 124.2(18) . .
C72 C73 C68 122(2) . .
N29 C74 C75 116.5(17) . .
N29 C74 S8 122.8(16) . .
C75 C74 S8 120.7(14) . .
N30 C75 C74 121.3(17) . .
C77 C76 N32 120(2) . .
C77 C76 N31 129(2) . .
N32 C76 N31 111.0(16) . .
C78 C77 C76 122(2) . .
C77 C78 C79 118(2) . .
C78 C79 C80 121(2) . .
N32 C80 C79 121.3(19) . .
C5 N1 C1 117.5(15) . .
C5 N1 Ni1 113.7(12) . .
C1 N1 Ni1 128.7(13) . .
C6 N2 N3 121.5(14) . .
C6 N2 Ni1 117.9(12) . .
N3 N2 Ni1 120.6(10) . .
N2 N3 C7 119.8(13) . .
C7 N4 C8 131.1(16) . .
C14 N5 C12 128.5(15) . .
C14 N6 N7 117.2(14) . .
C15 N7 N6 119.2(15) . .
C15 N7 Ni2 119.9(12) . .
N6 N7 Ni2 120.9(11) . .
C20 N8 C16 116.9(17) . .
C20 N8 Ni2 132.8(15) . .
C16 N8 Ni2 110.3(12) . .
C25 N9 C21 123.3(15) . .
C25 N9 Ni1 111.2(12) . .
C21 N9 Ni1 125.5(12) . .
C26 N10 N11 120.5(16) . .
C26 N10 Ni1 117.3(13) . .
N11 N10 Ni1 122.1(11) . .
N10 N11 C27 118.0(14) . .
C27 N12 C28 128.8(16) . .
C34 N13 C30 122.0(17) . .
N15 N14 C34 118.0(14) . .
C35 N15 N14 120.5(15) . .
C35 N15 Ni2 117.2(12) . .
N14 N15 Ni2 122.3(12) . .
C36 N16 C40 120.7(16) . .
C36 N16 Ni2 112.0(12) . .
C40 N16 Ni2 127.3(12) . .
C41 N17 C45 119.3(15) . .
C41 N17 Ni3 128.5(12) . .
C45 N17 Ni3 111.9(11) . .
C46 N18 N19 122.0(13) . .
C46 N18 Ni3 116.3(11) . .
N19 N18 Ni3 121.7(9) . .
C47 N19 N18 116.9(13) . .
C47 N20 C48 128.0(13) . .
C54 N21 C52 126.8(13) . .
N23 N22 C54 121.4(12) . .
C55 N23 N22 121.6(13) . .
C55 N23 Ni4 118.0(11) . .
N22 N23 Ni4 120.4(9) . .
C56 N24 C60 118.8(14) . .
C56 N24 Ni4 113.1(10) . .
C60 N24 Ni4 128.1(11) . .
C65 N25 C61 119.0(15) . .
C65 N25 Ni3 112.5(11) . .
C61 N25 Ni3 127.5(12) . .
C66 N26 N27 120.6(15) . .
C66 N26 Ni3 117.8(13) . .
N27 N26 Ni3 120.9(11) . .
N26 N27 C67 118.8(14) . .
C67 N28 C68 126.2(17) . .
C74 N29 C72 130.6(17) . .
N31 N30 C75 122.2(17) . .
N31 N30 Ni4 117.8(14) . .
C75 N30 Ni4 120.1(13) . .
N30 N31 C76 120.0(18) . .
C80 N32 C76 116.9(16) . .
C80 N32 Ni4 130.4(13) . .
C76 N32 Ni4 112.7(12) . .
N100 C101 C100 175(3) . .
N110 C111 C110 169(5) . .
N120 C121 C120 175(3) . .
N180 C181 C180 166(5) . .
F12 B1 F14 116(5) . .
F12 B1 F11 107(5) . .
F14 B1 F11 106(5) . .
F12 B1 F13 120(6) . .
F14 B1 F13 106(5) . .
F11 B1 F13 100(4) . .
F21 B2 F22 116.9(16) . .
F21 B2 F23 109.8(16) . .
F22 B2 F23 109.6(15) . .
F21 B2 F24 107.1(15) . .
F22 B2 F24 106.2(15) . .
F23 B2 F24 106.7(16) . .
F31 B3 F33 113.4(17) . .
F31 B3 F32 108.9(15) . .
F33 B3 F32 107.7(15) . .
F31 B3 F34 106.4(15) . .
F33 B3 F34 109.1(16) . .
F32 B3 F34 111.4(16) . .
C150 C151 N150 176(7) . .
F54 B5 F53 111.3(18) . .
F54 B5 F52 107.6(18) . .
F53 B5 F52 110.1(18) . .
F61 B6 F62 110.7(15) . .
F61 B6 F64 110.8(15) . .
F62 B6 F64 111.3(15) . .
F61 B6 F63 107.4(15) . .
F62 B6 F63 109.4(15) . .
F64 B6 F63 107.2(14) . .
F72 B7 F72 124(8) . 2
F72 B7 F71 119(3) . 2
F72 B7 F71 97(2) 2 2
F72 B7 F71 97(2) . .
F72 B7 F71 119(3) 2 .
F71 B7 F71 99(8) 2 .
F83 B8 F84 107.3(17) . .
F83 B8 F82 109.9(18) . .
F84 B8 F82 109.7(18) . .
F83 B8 F81 111.7(18) . .
F84 B8 F81 111.2(18) . .
F82 B8 F81 107.0(17) . .
F93 B9 F92 110.6(17) . .
F93 B9 F91 111.0(16) . .
F92 B9 F91 110.9(16) . .
F93 B9 F94 108.7(17) . .
F92 B9 F94 106.6(16) . .
F91 B9 F94 108.9(16) . .
N4WB C4WA C160 161(6) . .
N161 C3AA C160 177(8) . .
N131 C5AA C1B 177(5) . .
N141 C6AA C140 156(5) . .
F41 B4 F42 108.5(17) . .
F41 B4 F43 112.0(17) . .
F42 B4 F43 109.5(17) . .
F41 B4 F44 108.8(17) . .
F42 B4 F44 109.0(17) . .
F43 B4 F44 109.0(17) . .
N1A C1A C1C 148(9) . .
N1BB C1DB C1EB 169.5 . .
N1C C1F C1G 179.94(11) . .

loop_
_geom_bond_atom_site_label_1
_geom_bond_atom_site_label_2
_geom_bond_distance
_geom_bond_site_symmetry_2
Ni1 N2 1.995(13) .
Ni1 N10 2.018(14) .
Ni1 N9 2.083(13) .
Ni1 N1 2.089(13) .
Ni1 S3 2.391(5) .
Ni1 S1 2.427(4) .
Ni2 N7 1.983(14) .
Ni2 N15 1.980(14) .
Ni2 N8 2.079(15) .
Ni2 N16 2.094(14) .
Ni2 S2 2.411(5) .
Ni2 S4 2.415(5) .
Ni3 N18 2.004(13) .
Ni3 N26 2.011(13) .
Ni3 N17 2.073(14) .
Ni3 N25 2.121(14) .
Ni3 S5 2.402(5) .
Ni3 S7 2.424(5) .
Ni4 N30 2.009(14) .
Ni4 N23 2.024(12) .
Ni4 N24 2.087(13) .
Ni4 N32 2.115(14) .
Ni4 S8 2.409(5) .
Ni4 S6 2.421(4) .
S1 C7 1.693(17) .
S2 C14 1.678(17) .
S3 C27 1.691(17) .
S4 C34 1.646(19) .
S5 C47 1.684(16) .
S6 C54 1.692(15) .
S7 C67 1.657(18) .
S8 C74 1.720(18) .
C1 N1 1.33(2) .
C1 C2 1.43(2) .
C2 C3 1.33(3) .
C3 C4 1.37(3) .
C4 C5 1.38(2) .
C5 N1 1.32(2) .
C5 C6 1.48(2) .
C6 N2 1.285(19) .
C7 N4 1.33(2) .
C7 N3 1.37(2) .
C8 C9 1.35(2) .
C8 N4 1.40(2) .
C8 C13 1.40(2) .
C9 C10 1.38(3) .
C10 C11 1.34(3) .
C11 C12 1.41(2) .
C12 C13 1.37(2) .
C12 N5 1.40(2) .
C14 N6 1.33(2) .
C14 N5 1.363(19) .
C15 N7 1.29(2) .
C15 C16 1.47(2) .
C16 N8 1.36(2) .
C16 C17 1.43(3) .
C17 C18 1.36(3) .
C18 C19 1.40(3) .
C19 C20 1.35(3) .
C20 N8 1.28(2) .
C21 N9 1.38(2) .
C21 C22 1.43(3) .
C22 C23 1.36(3) .
C23 C24 1.36(3) .
C24 C25 1.43(2) .
C25 N9 1.32(2) .
C25 C26 1.47(3) .
C26 N10 1.30(2) .
C27 N12 1.34(2) .
C27 N11 1.37(2) .
C28 C33 1.39(2) .
C28 C29 1.39(2) .
C28 N12 1.37(2) .
C29 C30 1.34(2) .
C30 C31 1.39(3) .
C30 N13 1.47(3) .
C31 C32 1.32(3) .
C32 C33 1.39(3) .
C34 N13 1.30(2) .
C34 N14 1.40(2) .
C35 N15 1.35(2) .
C35 C36 1.42(3) .
C36 N16 1.35(2) .
C36 C37 1.39(3) .
C37 C38 1.42(3) .
C38 C39 1.34(3) .
C39 C40 1.42(3) .
C40 N16 1.33(2) .
C41 N17 1.277(19) .
C41 C42 1.44(2) .
C42 C43 1.39(3) .
C43 C44 1.34(2) .
C44 C45 1.45(2) .
C45 N17 1.337(19) .
C45 C46 1.45(2) .
C46 N18 1.272(18) .
C47 N20 1.333(18) .
C47 N19 1.341(18) .
C48 C49 1.33(2) .
C48 C53 1.42(2) .
C48 N20 1.439(18) .
C49 C50 1.42(2) .
C50 C51 1.38(2) .
C51 C52 1.40(2) .
C52 C53 1.35(2) .
C52 N21 1.431(19) .
C54 N21 1.327(18) .
C54 N22 1.386(18) .
C55 N23 1.265(18) .
C55 C56 1.49(2) .
C56 N24 1.340(19) .
C56 C57 1.38(2) .
C57 C58 1.39(3) .
C58 C59 1.34(2) .
C59 C60 1.38(2) .
C60 N24 1.39(2) .
C61 C62 1.39(2) .
C61 N25 1.38(2) .
C62 C63 1.43(3) .
C63 C64 1.41(3) .
C64 C65 1.38(2) .
C65 N25 1.36(2) .
C65 C66 1.47(3) .
C66 N26 1.28(2) .
C67 N28 1.35(2) .
C67 N27 1.37(2) .
C68 C69 1.36(3) .
C68 C73 1.38(3) .
C68 N28 1.43(3) .
C69 C70 1.45(3) .
C70 C71 1.32(3) .
C71 C72 1.36(3) .
C72 C73 1.37(3) .
C72 N29 1.42(2) .
C74 N29 1.32(2) .
C74 C75 1.32(2) .
C75 N30 1.34(2) .
C76 C77 1.37(3) .
C76 N32 1.39(2) .
C76 N31 1.49(3) .
C77 C78 1.32(3) .
C78 C79 1.33(3) .
C79 C80 1.41(2) .
C80 N32 1.32(2) .
N2 N3 1.360(18) .
N6 N7 1.398(18) .
N10 N11 1.319(18) .
N14 N15 1.368(19) .
N18 N19 1.384(17) .
N22 N23 1.313(16) .
N26 N27 1.343(19) .
N30 N31 1.22(2) .
C100 C101 1.41(3) .
C101 N100 1.05(3) .
C110 C111 1.41(4) .
C111 N110 1.15(4) .
C120 C121 1.39(3) .
N120 C121 1.19(3) .
N131 C5AA 1.10(4) .
C180 C181 1.55(5) .
C181 N180 1.09(4) .
C140 C6AA 1.68(7) .
N141 C6AA 1.09(7) .
C160 C4WA 1.47(7) .
C160 C3AA 1.43(6) .
N161 C3AA 1.11(3) .
B1 F12 1.21(6) .
B1 F14 1.37(6) .
B1 F11 1.39(5) .
B1 F13 1.43(6) .
B2 F21 1.302(18) .
B2 F22 1.309(18) .
B2 F23 1.326(18) .
B2 F24 1.367(19) .
B3 F31 1.348(19) .
B3 F33 1.352(19) .
B3 F32 1.357(19) .
B3 F34 1.359(19) .
N150 C151 1.24(7) .
C150 C151 1.15(6) .
F41 B4 1.33(2) .
F42 B4 1.33(2) .
F43 B4 1.34(2) .
B5 F51 1.23(2) .
B5 F54 1.23(2) .
B5 F53 1.256(19) .
B5 F52 1.25(2) .
B6 F61 1.395(19) .
B6 F62 1.404(18) .
B6 F64 1.413(19) .
B6 F63 1.422(19) .
B7 F72 1.23(4) .
B7 F72 1.23(4) 2
B7 F71 1.35(6) 2
B7 F71 1.35(6) .
B8 F83 1.30(3) .
B8 F84 1.30(3) .
B8 F82 1.30(3) .
B8 F81 1.31(3) .
B9 F93 1.36(2) .
B9 F92 1.38(2) .
B9 F91 1.40(2) .
B9 F94 1.40(2) .
N4WB C4WA 1.20(7) .
F44 B4 1.35(2) .
C1B C5AA 1.42(5) .
N1A C1A 1.09(3) .
C1A C1C 1.46(3) .
N1BB C1DB 1.1914 .
C1DB C1EB 1.4211 .
N1C C1F 1.1619 .
C1F C1G 1.4543 .
O1DA O1EA 3.38(18) .
